data_7212623
loop_
_publ_author_name
'Constable, Edwin C.'
'Housecroft, Catherine E.'
'Neuburger, Markus'
'Price, Jason R.'
'Zampese, Jennifer A.'

_publ_section_title
;
 Redox addressable ligands in copper(i) coordination chemistry: thione and
 oligosulfide-bridged 6-methyl-2,2&#x2032;-bipyridines
;
_journal_issue 10
_journal_name_full CrystEngComm
_journal_page_first 2928
_journal_paper_doi 10.1039/c002827d
_journal_volume 12
_journal_year 2010
_chemical_formula_moiety 'C22 H20 N4 S2, Cl4 Cu, H2 O '
_chemical_formula_sum 'C22 H22 Cl4 Cu N4 O S2'
_chemical_formula_weight 627.93
_space_group_IT_number 2
_symmetry_cell_setting triclinic
_symmetry_space_group_name_Hall '-P 1'
_symmetry_space_group_name_H-M 'P -1'
_atom_sites_solution_hydrogens geom
_atom_sites_solution_primary direct
_audit_creation_date 08-05-20
_audit_creation_method CRYSTALS_ver_12.84
_cell_angle_alpha 95.463(2)
_cell_angle_beta 99.3650(10)
_cell_angle_gamma 106.1230(10)
_cell_formula_units_Z 2
_cell_length_a 8.8298(3)
_cell_length_b 9.2158(3)
_cell_length_c 16.7316(6)
_cell_measurement_reflns_used 0
_cell_measurement_temperature 173
_cell_measurement_theta_max 0
_cell_measurement_theta_min 0
_cell_volume 1276.29(8)
_computing_cell_refinement 'DENZO/SCALEPACK (Otwinowski & Minor, 1997)'
_computing_data_collection 'COLLECT (Nonius, 1997-2001).'
_computing_data_reduction 'DENZO/SCALEPACK (Otwinowski & Minor, 1997)'
_computing_molecular_graphics 'CAMERON (Watkin et al., 1996)'
_computing_publication_material 'CRYSTALS (Betteridge et al., 2003)'
_computing_structure_refinement 'CRYSTALS (Betteridge et al., 2003)'
_computing_structure_solution 'SIR92 (Altomare et al., 1994)'
_diffrn_ambient_temperature 173
_diffrn_measured_fraction_theta_full 0.995
_diffrn_measured_fraction_theta_max 0.993
_diffrn_measurement_device_type 'Nonius KappaCCD'
_diffrn_measurement_method \w/2\q
_diffrn_radiation_monochromator graphite
_diffrn_radiation_type 'Mo K\a'
_diffrn_radiation_wavelength 0.71073
_diffrn_reflns_av_R_equivalents 0.037
_diffrn_reflns_limit_h_max 13
_diffrn_reflns_limit_h_min -13
_diffrn_reflns_limit_k_max 13
_diffrn_reflns_limit_k_min -13
_diffrn_reflns_limit_l_max 25
_diffrn_reflns_limit_l_min -25
_diffrn_reflns_number 54610
_diffrn_reflns_theta_full 31.271
_diffrn_reflns_theta_max 32.574
_diffrn_reflns_theta_min 2.326
_diffrn_standards_number 0
_exptl_absorpt_coefficient_mu 1.463
_exptl_absorpt_correction_T_max 0.90
_exptl_absorpt_correction_T_min 0.83
_exptl_absorpt_correction_type multi-scan
_exptl_absorpt_process_details 'DENZO/SCALEPACK (Otwinowski & Minor, 1997)'
_exptl_crystal_colour yellow
_exptl_crystal_density_diffrn 1.634
_exptl_crystal_description block
_exptl_crystal_F_000 638
_exptl_crystal_size_max 0.25
_exptl_crystal_size_mid 0.13
_exptl_crystal_size_min 0.07
_refine_diff_density_max 0.65
_refine_diff_density_min -0.44
_refine_ls_extinction_method None
_refine_ls_goodness_of_fit_ref 1.0669
_refine_ls_hydrogen_treatment noref
_refine_ls_matrix_type full
_refine_ls_number_parameters 307
_refine_ls_number_reflns 7853
_refine_ls_number_restraints 0
_refine_ls_R_factor_all 0.0250
_refine_ls_R_factor_gt 0.0212
_refine_ls_shift/su_max 0.002946
_refine_ls_structure_factor_coef F
_refine_ls_weighting_details
;
Method, part 1, Chebychev polynomial, (Watkin, 1994, Prince, 1982)
[weight] = 1.0/[A~0~*T~0~(x)+A~1~*T~1~(x) ... +A~n-1~]*T~n-1~(x)]
where A~i~ are the Chebychev coefficients listed below and x= Fcalc/Fmax
Method = Robust Weighting (Prince, 1982)
W = [weight] * [1-(deltaF/6*sigmaF)^2^]^2^
A~i~ are:
0.153 -0.180 -0.643E-01 -0.137
;
_refine_ls_weighting_scheme calc
_refine_ls_wR_factor_all 0.0216
_refine_ls_wR_factor_gt 0.0189
_refine_ls_wR_factor_ref 0.0189
_reflns_limit_h_max 13
_reflns_limit_h_min -13
_reflns_limit_k_max 13
_reflns_limit_k_min -13
_reflns_limit_l_max 25
_reflns_limit_l_min 0
_reflns_number_gt 7853
_reflns_number_total 9225
_reflns_threshold_expression I>3.0\s(I)
_oxford_diffrn_Wilson_B_factor 0.00
_oxford_diffrn_Wilson_scale 0.00
_oxford_refine_ls_scale 0.5247(2)
_oxford_structure_analysis_title 'jp29_8_173k_0m in P-1'
_cod_data_source_file c002827d.txt
_cod_data_source_block jp29_8
_cod_depositor_comments
;
The following automatic conversions were performed:

'_symmetry_cell_setting' value 'Triclinic' changed to 'triclinic'
according to /home/saulius/struct/CIF-dictionaries/cif_core.dic
dictionary named 'cif_core.dic' version 2.4.2 from 2011-04-26.

Automatic conversion script
Id: cif_fix_values 1891 2012-01-12 08:04:46Z andrius 
;
_cod_original_sg_symbol_H-M 'P -1 '
_cod_original_formula_sum 'C22 H22 Cl4 Cu1 N4 O1 S2'
_cod_database_code 7212623

loop_
_symmetry_equiv_pos_as_xyz
x,y,z
-x,-y,-z

loop_
_atom_site_label
_atom_site_type_symbol
_atom_site_fract_x
_atom_site_fract_y
_atom_site_fract_z
_atom_site_U_iso_or_equiv
_atom_site_occupancy
_atom_site_adp_type
Cu1 Cu 0.107892(12) 0.847031(12) 0.765875(6) 0.0180 1.0000 Uani
Cl1 Cl -0.00725(3) 0.71803(3) 0.857288(14) 0.0303 1.0000 Uani
Cl2 Cl 0.35100(2) 0.97853(2) 0.841856(12) 0.0212 1.0000 Uani
Cl3 Cl 0.04362(3) 0.66226(2) 0.657391(13) 0.0231 1.0000 Uani
Cl4 Cl 0.03347(3) 1.03848(3) 0.707206(13) 0.0251 1.0000 Uani
S1 S 0.63023(3) 0.53739(3) 0.723370(13) 0.0253 1.0000 Uani
S2 S 0.54179(3) 0.68041(3) 0.788861(14) 0.0249 1.0000 Uani
N1 N 0.62411(8) 0.17942(8) 0.48836(4) 0.0155 1.0000 Uani
N2 N 0.52262(8) 0.36376(8) 0.58372(4) 0.0174 1.0000 Uani
N3 N 0.39802(9) 0.64923(8) 0.91176(4) 0.0186 1.0000 Uani
N4 N 0.27654(8) 0.81813(8) 1.00892(4) 0.0168 1.0000 Uani
C1 C 0.85196(11) 0.07925(11) 0.48500(5) 0.0232 1.0000 Uani
C2 C 0.69235(9) 0.09077(9) 0.44667(5) 0.0174 1.0000 Uani
C3 C 0.61031(11) 0.01326(10) 0.36970(5) 0.0220 1.0000 Uani
C4 C 0.46220(11) 0.02909(11) 0.33764(5) 0.0239 1.0000 Uani
C5 C 0.39539(10) 0.12186(10) 0.38210(5) 0.0211 1.0000 Uani
C6 C 0.47929(9) 0.19816(9) 0.45873(5) 0.0159 1.0000 Uani
C7 C 0.42190(9) 0.29941(9) 0.51215(5) 0.0165 1.0000 Uani
C8 C 0.27464(10) 0.32593(10) 0.48876(5) 0.0219 1.0000 Uani
C9 C 0.22997(10) 0.42163(11) 0.54368(6) 0.0247 1.0000 Uani
C10 C 0.33045(10) 0.48736(10) 0.61821(6) 0.0230 1.0000 Uani
C11 C 0.47758(10) 0.45599(9) 0.63457(5) 0.0186 1.0000 Uani
C12 C 0.42715(10) 0.56466(10) 0.85041(5) 0.0203 1.0000 Uani
C13 C 0.37000(14) 0.40575(11) 0.83550(6) 0.0290 1.0000 Uani
C14 C 0.27885(16) 0.33296(11) 0.88812(7) 0.0342 1.0000 Uani
C15 C 0.24786(13) 0.41818(10) 0.95309(6) 0.0288 1.0000 Uani
C16 C 0.30896(10) 0.57624(9) 0.96179(5) 0.0190 1.0000 Uani
C17 C 0.27085(10) 0.67597(9) 1.02488(5) 0.0187 1.0000 Uani
C18 C 0.22293(13) 0.63174(11) 1.09562(6) 0.0272 1.0000 Uani
C19 C 0.17821(14) 0.73330(13) 1.14693(6) 0.0319 1.0000 Uani
C20 C 0.18030(12) 0.87597(12) 1.12699(6) 0.0270 1.0000 Uani
C21 C 0.23100(10) 0.91872(10) 1.05602(5) 0.0196 1.0000 Uani
C22 C 0.23172(12) 1.06617(10) 1.02704(6) 0.0269 1.0000 Uani
O1 O 0.85490(10) 0.29945(9) 0.64384(5) 0.0327 1.0000 Uani
H1 H 0.6737 0.2302 0.5365 0.0205 1.0000 Uiso
H2 H 0.3097 0.8424 0.9633 0.0212 1.0000 Uiso
H3 H 0.8941 0.3953 0.6511 0.0492 1.0000 Uiso
H4 H 0.9232 0.2611 0.6618 0.0495 1.0000 Uiso
H11 H 0.8870 0.0165 0.4481 0.0395 1.0000 Uiso
H12 H 0.8482 0.0344 0.5343 0.0387 1.0000 Uiso
H13 H 0.9276 0.1752 0.4961 0.0392 1.0000 Uiso
H31 H 0.6571 -0.0505 0.3401 0.0264 1.0000 Uiso
H41 H 0.4077 -0.0223 0.2852 0.0287 1.0000 Uiso
H51 H 0.2910 0.1343 0.3599 0.0242 1.0000 Uiso
H81 H 0.2072 0.2814 0.4362 0.0271 1.0000 Uiso
H91 H 0.1331 0.4445 0.5302 0.0310 1.0000 Uiso
H101 H 0.3007 0.5545 0.6579 0.0292 1.0000 Uiso
H131 H 0.3925 0.3469 0.7900 0.0348 1.0000 Uiso
H141 H 0.2359 0.2220 0.8798 0.0416 1.0000 Uiso
H151 H 0.1859 0.3713 0.9912 0.0355 1.0000 Uiso
H181 H 0.2204 0.5336 1.1077 0.0338 1.0000 Uiso
H191 H 0.1454 0.7023 1.1949 0.0392 1.0000 Uiso
H201 H 0.1425 0.9468 1.1618 0.0321 1.0000 Uiso
H221 H 0.1816 1.1226 1.0625 0.0410 1.0000 Uiso
H222 H 0.1627 1.0466 0.9717 0.0413 1.0000 Uiso
H223 H 0.3407 1.1261 1.0248 0.0424 1.0000 Uiso

loop_
_atom_site_aniso_label
_atom_site_aniso_U_11
_atom_site_aniso_U_22
_atom_site_aniso_U_33
_atom_site_aniso_U_23
_atom_site_aniso_U_13
_atom_site_aniso_U_12
Cu1 0.01929(4) 0.01992(4) 0.01481(4) 0.00243(3) 0.00188(3) 0.00677(3)
Cl1 0.02345(9) 0.03961(12) 0.02080(9) 0.00871(8) 0.00248(7) -0.00220(8)
Cl2 0.01964(8) 0.02259(8) 0.01974(8) 0.00143(6) 0.00241(6) 0.00484(6)
Cl3 0.02411(9) 0.02360(9) 0.02117(8) -0.00166(7) 0.00155(7) 0.00970(7)
Cl4 0.03072(10) 0.02777(9) 0.02248(9) 0.00600(7) 0.00521(7) 0.01701(8)
S1 0.02194(9) 0.03619(11) 0.01804(8) -0.00510(8) 0.00246(7) 0.01274(8)
S2 0.03096(10) 0.02280(9) 0.02147(9) -0.00136(7) 0.01208(8) 0.00644(8)
N1 0.0153(3) 0.0174(3) 0.0142(2) 0.0018(2) 0.0032(2) 0.0054(2)
N2 0.0166(3) 0.0211(3) 0.0159(3) 0.0011(2) 0.0030(2) 0.0083(2)
N3 0.0218(3) 0.0183(3) 0.0170(3) 0.0020(2) 0.0054(2) 0.0074(2)
N4 0.0187(3) 0.0184(3) 0.0132(3) 0.0010(2) 0.0043(2) 0.0052(2)
C1 0.0209(3) 0.0308(4) 0.0225(4) 0.0044(3) 0.0068(3) 0.0136(3)
C2 0.0190(3) 0.0188(3) 0.0168(3) 0.0036(2) 0.0070(2) 0.0073(2)
C3 0.0246(4) 0.0244(4) 0.0176(3) -0.0002(3) 0.0075(3) 0.0075(3)
C4 0.0247(4) 0.0280(4) 0.0159(3) -0.0016(3) 0.0028(3) 0.0053(3)
C5 0.0189(3) 0.0267(4) 0.0157(3) 0.0013(3) 0.0011(2) 0.0056(3)
C6 0.0154(3) 0.0175(3) 0.0150(3) 0.0026(2) 0.0033(2) 0.0049(2)
C7 0.0151(3) 0.0186(3) 0.0169(3) 0.0030(2) 0.0033(2) 0.0063(2)
C8 0.0167(3) 0.0266(4) 0.0229(4) 0.0019(3) 0.0009(3) 0.0096(3)
C9 0.0174(3) 0.0289(4) 0.0300(4) 0.0026(3) 0.0030(3) 0.0121(3)
C10 0.0197(3) 0.0265(4) 0.0261(4) 0.0009(3) 0.0065(3) 0.0121(3)
C11 0.0176(3) 0.0224(3) 0.0175(3) 0.0018(3) 0.0047(2) 0.0082(3)
C12 0.0241(4) 0.0200(3) 0.0182(3) 0.0008(3) 0.0049(3) 0.0091(3)
C13 0.0412(5) 0.0203(4) 0.0280(4) -0.0002(3) 0.0107(4) 0.0124(4)
C14 0.0514(6) 0.0175(4) 0.0366(5) 0.0047(3) 0.0161(5) 0.0105(4)
C15 0.0392(5) 0.0184(4) 0.0319(5) 0.0076(3) 0.0137(4) 0.0085(3)
C16 0.0221(3) 0.0185(3) 0.0184(3) 0.0040(3) 0.0047(3) 0.0083(3)
C17 0.0203(3) 0.0205(3) 0.0162(3) 0.0041(2) 0.0045(2) 0.0063(3)
C18 0.0343(4) 0.0298(4) 0.0208(4) 0.0103(3) 0.0109(3) 0.0095(3)
C19 0.0381(5) 0.0407(5) 0.0200(4) 0.0079(4) 0.0149(4) 0.0102(4)
C20 0.0282(4) 0.0350(5) 0.0181(3) -0.0012(3) 0.0094(3) 0.0089(3)
C21 0.0191(3) 0.0226(3) 0.0157(3) -0.0024(3) 0.0035(2) 0.0057(3)
C22 0.0348(5) 0.0212(4) 0.0255(4) -0.0022(3) 0.0086(3) 0.0101(3)
O1 0.0324(4) 0.0275(3) 0.0368(4) -0.0003(3) -0.0016(3) 0.0131(3)

loop_
_atom_type_symbol
_atom_type_scat_dispersion_real
_atom_type_scat_dispersion_imag
_atom_type_scat_Cromer_Mann_a1
_atom_type_scat_Cromer_Mann_b1
_atom_type_scat_Cromer_Mann_a2
_atom_type_scat_Cromer_Mann_b2
_atom_type_scat_Cromer_Mann_a3
_atom_type_scat_Cromer_Mann_b3
_atom_type_scat_Cromer_Mann_a4
_atom_type_scat_Cromer_Mann_b4
_atom_type_scat_Cromer_Mann_c
_atom_type_scat_source
C 0.0033 0.0016 2.3100 20.8439 1.0200 10.2075 1.5886 0.5687 0.8650 51.6512 0.2156 'International Tables Vol C 4.2.6.8 and 6.1.1.4'
H 0.0000 0.0000 0.4930 10.5109 0.3229 26.1257 0.1402 3.1424 0.0408 57.7998 0.0030 'International Tables Vol C 4.2.6.8 and 6.1.1.4'
N 0.0061 0.0033 12.2126 0.0057 3.1322 9.8933 2.0125 28.9975 1.1663 0.5826 -11.5290 'International Tables Vol C 4.2.6.8 and 6.1.1.4'
S 0.1246 0.1234 6.9053 1.4679 5.2034 22.2151 1.4379 0.2536 1.5863 56.1720 0.8669 'International Tables Vol C 4.2.6.8 and 6.1.1.4'
Cu 0.3201 1.2651 13.3380 3.5828 7.1676 0.2470 5.6158 11.3966 1.6735 64.8126 1.1910 'International Tables Vol C 4.2.6.8 and 6.1.1.4'
Cl 0.1484 0.1585 11.4604 0.0104 7.1964 1.1662 6.2556 18.5194 1.6455 47.7784 -9.5574 'International Tables Vol C 4.2.6.8 and 6.1.1.4'
O 0.0106 0.0060 3.0485 13.2771 2.2868 5.7011 1.5463 0.3239 0.8670 32.9089 0.2508 'International Tables Vol C 4.2.6.8 and 6.1.1.4'

loop_
_geom_angle_atom_site_label_1
_geom_angle_atom_site_label_2
_geom_angle_atom_site_label_3
_geom_angle
_geom_angle_publ_flag
Cl1 Cu1 Cl2 101.316(9) yes
Cl1 Cu1 Cl3 101.039(10) yes
Cl2 Cu1 Cl3 129.459(9) yes
Cl1 Cu1 Cl4 126.118(10) yes
Cl2 Cu1 Cl4 100.845(9) yes
Cl3 Cu1 Cl4 101.409(9) yes
S2 S1 C11 104.72(3) yes
S1 S2 C12 105.16(3) yes
C2 N1 C6 123.41(7) yes
C2 N1 H1 120.5 no
C6 N1 H1 116.1 no
C7 N2 C11 117.90(7) yes
C12 N3 C16 117.68(7) yes
C17 N4 C21 124.06(7) yes
C17 N4 H2 115.8 no
C21 N4 H2 120.1 no
C2 C1 H11 109.6 no
C2 C1 H12 112.0 no
H11 C1 H12 107.5 no
C2 C1 H13 110.1 no
H11 C1 H13 107.7 no
H12 C1 H13 109.7 no
C1 C2 N1 118.79(7) yes
C1 C2 C3 122.57(7) yes
N1 C2 C3 118.63(7) yes
C2 C3 C4 119.60(8) yes
C2 C3 H31 119.2 no
C4 C3 H31 121.2 no
C3 C4 C5 120.35(8) yes
C3 C4 H41 119.4 no
C5 C4 H41 120.3 no
C4 C5 C6 119.10(8) yes
C4 C5 H51 121.0 no
C6 C5 H51 119.9 no
C5 C6 N1 118.91(7) yes
C5 C6 C7 124.52(7) yes
N1 C6 C7 116.57(6) yes
C6 C7 N2 115.05(7) yes
C6 C7 C8 121.74(7) yes
N2 C7 C8 123.21(7) yes
C7 C8 C9 117.56(8) yes
C7 C8 H81 121.2 no
C9 C8 H81 121.2 no
C8 C9 C10 120.30(8) yes
C8 C9 H91 120.6 no
C10 C9 H91 119.1 no
C9 C10 C11 117.36(8) yes
C9 C10 H101 121.5 no
C11 C10 H101 121.1 no
S1 C11 C10 125.01(6) yes
S1 C11 N2 111.33(6) yes
C10 C11 N2 123.64(8) yes
S2 C12 N3 111.51(6) yes
S2 C12 C13 124.82(7) yes
N3 C12 C13 123.64(8) yes
C12 C13 C14 117.62(8) yes
C12 C13 H131 121.9 no
C14 C13 H131 120.5 no
C13 C14 C15 119.98(9) yes
C13 C14 H141 120.4 no
C15 C14 H141 119.6 no
C14 C15 C16 117.71(9) yes
C14 C15 H151 122.2 no
C16 C15 H151 120.1 no
C15 C16 N3 123.35(8) yes
C15 C16 C17 121.32(8) yes
N3 C16 C17 115.23(7) yes
C16 C17 N4 116.33(7) yes
C16 C17 C18 124.81(8) yes
N4 C17 C18 118.78(8) yes
C17 C18 C19 119.00(9) yes
C17 C18 H181 119.4 no
C19 C18 H181 121.6 no
C18 C19 C20 120.47(8) yes
C18 C19 H191 118.5 no
C20 C19 H191 121.0 no
C19 C20 C21 119.49(8) yes
C19 C20 H201 120.8 no
C21 C20 H201 119.6 no
C20 C21 N4 118.12(8) yes
C20 C21 C22 123.99(8) yes
N4 C21 C22 117.84(7) yes
C21 C22 H221 109.7 no
C21 C22 H222 109.6 no
H221 C22 H222 105.4 no
C21 C22 H223 110.9 no
H221 C22 H223 111.8 no
H222 C22 H223 109.3 no
H3 O1 H4 109.7 no

loop_
_geom_bond_atom_site_label_1
_geom_bond_atom_site_label_2
_geom_bond_distance
_geom_bond_publ_flag
Cu1 Cl1 2.2287(2) yes
Cu1 Cl2 2.2508(2) yes
Cu1 Cl3 2.2485(2) yes
Cu1 Cl4 2.2961(2) yes
S1 S2 2.0305(3) yes
S1 C11 1.7780(8) yes
S2 C12 1.7809(9) yes
N1 C2 1.3486(10) yes
N1 C6 1.3578(10) yes
N1 H1 0.872 no
N2 C7 1.3423(10) yes
N2 C11 1.3285(10) yes
N3 C12 1.3313(10) yes
N3 C16 1.3413(10) yes
N4 C17 1.3508(10) yes
N4 C21 1.3465(10) yes
N4 H2 0.887 no
C1 C2 1.4868(12) yes
C1 H11 0.952 no
C1 H12 0.959 no
C1 H13 0.929 no
C2 C3 1.3883(11) yes
C3 C4 1.3827(13) yes
C3 H31 0.952 no
C4 C5 1.3908(12) yes
C4 H41 0.940 no
C5 C6 1.3846(11) yes
C5 H51 0.978 no
C6 C7 1.4757(11) yes
C7 C8 1.3902(11) yes
C8 C9 1.3910(12) yes
C8 H81 0.960 no
C9 C10 1.3808(13) yes
C9 H91 0.934 no
C10 C11 1.3979(11) yes
C10 H101 0.981 no
C12 C13 1.3931(12) yes
C13 C14 1.3843(15) yes
C13 H131 0.971 no
C14 C15 1.3881(14) yes
C14 H141 0.974 no
C15 C16 1.3898(12) yes
C15 H151 0.963 no
C16 C17 1.4747(11) yes
C17 C18 1.3803(12) yes
C18 C19 1.3897(14) yes
C18 H181 0.941 no
C19 C20 1.3829(15) yes
C19 H191 0.940 no
C20 C21 1.3892(12) yes
C20 H201 0.994 no
C21 C22 1.4843(13) yes
C22 H221 0.986 no
C22 H222 0.993 no
C22 H223 0.976 no
O1 H3 0.843 no
O1 H4 0.812 no

loop_
_geom_hbond_atom_site_label_D
_geom_hbond_atom_site_label_H
_geom_hbond_atom_site_label_A
_geom_hbond_angle_DHA
_geom_hbond_distance_DH
_geom_hbond_distance_HA
_geom_hbond_distance_DA
_geom_hbond_publ_flag
N1 H1 O1 157 0.87 2.11 2.936(2) yes
